data_4107304
loop_
_publ_author_name
'Amos B. Smith'
'Matthew O. Duffey'
'Kallol Basu'
'Shawn P. Walsh'
'Hans W. Suennemann'
'Michael Frohn'

_publ_section_title
;
 Total Syntheses of the Assigned Structures of Lituarines B and C
;
_journal_name_full 'Journal of the American Chemical Society'
_journal_page_first 422
_journal_page_last 423
_journal_paper_doi 10.1021/ja078293k
_journal_volume 130
_journal_year 2008
_chemical_formula_sum 'C27 H40 O3 S2 Si'
_chemical_formula_weight 504.80
_space_group_IT_number 19
_symmetry_cell_setting orthorhombic
_symmetry_Int_Tables_number 19
_symmetry_space_group_name_Hall 'P 2ac 2ab'
_symmetry_space_group_name_H-M 'P 21 21 21'
_atom_sites_solution_hydrogens geom
_atom_sites_solution_primary direct
_audit_creation_method SHELXL-97
_cell_angle_alpha 90.00
_cell_angle_beta 90.00
_cell_angle_gamma 90.00
_cell_formula_units_Z 4
_cell_length_a 8.3828(11)
_cell_length_b 14.6251(17)
_cell_length_c 23.336(4)
_cell_measurement_temperature 143(1)
_cell_volume 2861.0(7)
_computing_data_collection 'CrystalClear (Rigaku, 1999)'
_computing_data_reduction 'CrystalClear (Rigaku, 1999)'
_computing_structure_refinement 'SHELXL-97 (Sheldrick, 1997)'
_computing_structure_solution 'SIR97 (Altomare, 1999)'
_diffrn_ambient_temperature 143(1)
_diffrn_measured_fraction_theta_full 0.998
_diffrn_measured_fraction_theta_max 0.998
_diffrn_measurement_device 'CCD Area Detector'
_diffrn_measurement_device_type 'Rigaku Mercury'
_diffrn_measurement_method 'phi and omega rotations'
_diffrn_radiation_monochromator graphite
_diffrn_radiation_source 'rotating anode'
_diffrn_radiation_type MoK\a
_diffrn_radiation_wavelength 0.71069
_diffrn_reflns_av_R_equivalents 0.0246
_diffrn_reflns_av_sigmaI/netI 0.0651
_diffrn_reflns_limit_h_max 9
_diffrn_reflns_limit_h_min -9
_diffrn_reflns_limit_k_max 17
_diffrn_reflns_limit_k_min -16
_diffrn_reflns_limit_l_max 22
_diffrn_reflns_limit_l_min -27
_diffrn_reflns_number 16154
_diffrn_reflns_theta_full 25.02
_diffrn_reflns_theta_max 25.02
_diffrn_reflns_theta_min 2.58
_exptl_absorpt_coefficient_mu 0.253
_exptl_absorpt_correction_T_max 1.0000
_exptl_absorpt_correction_T_min 0.8725
_exptl_absorpt_correction_type multi-scan
_exptl_crystal_density_diffrn 1.172
_exptl_crystal_F_000 1088
_exptl_crystal_size_max 0.35
_exptl_crystal_size_mid 0.12
_exptl_crystal_size_min 0.06
_refine_diff_density_max 0.177
_refine_diff_density_min -0.162
_refine_diff_density_rms 0.034
_refine_ls_abs_structure_details 'Flack H D (1983), Acta Cryst. A39, 876-881'
_refine_ls_abs_structure_Flack 0.00(5)
_refine_ls_extinction_method none
_refine_ls_goodness_of_fit_ref 0.800
_refine_ls_hydrogen_treatment constr
_refine_ls_matrix_type full
_refine_ls_number_parameters 305
_refine_ls_number_reflns 5033
_refine_ls_number_restraints 0
_refine_ls_restrained_S_all 0.800
_refine_ls_R_factor_all 0.0383
_refine_ls_R_factor_gt 0.0280
_refine_ls_shift/su_max 0.001
_refine_ls_shift/su_mean 0.000
_refine_ls_structure_factor_coef Fsqd
_refine_ls_weighting_details 'calc w=1/[\s^2^(Fo^2^)+(0.0177P)^2^+0.0000P] where P=(Fo^2^+2Fc^2^)/3'
_refine_ls_weighting_scheme calc
_refine_ls_wR_factor_gt 0.0484
_refine_ls_wR_factor_ref 0.0516
_reflns_number_gt 3943
_reflns_number_total 5033
_reflns_threshold_expression >2sigma(I)
_cod_data_source_file ja078293k-file005.cif
_cod_data_source_block shelxl
_cod_original_sg_symbol_H-M 'P 21 21 21 '
_cod_database_code 4107304

loop_
_symmetry_equiv_pos_as_xyz
'x, y, z'
'x+1/2, -y+1/2, -z'
'-x, y+1/2, -z+1/2'
'-x+1/2, -y, z+1/2'

loop_
_atom_site_label
_atom_site_type_symbol
_atom_site_fract_x
_atom_site_fract_y
_atom_site_fract_z
_atom_site_U_iso_or_equiv
_atom_site_adp_type
_atom_site_occupancy
_atom_site_symmetry_multiplicity
_atom_site_calc_flag
_atom_site_refinement_flags
C1 C 0.3025(3) 0.46932(11) 0.53314(8) 0.0277(5) Uani 1 1 d .
H1 H 0.3884 0.5146 0.5312 0.037 Uiso 1 1 calc R
C2 C 0.5142(3) 0.38439(15) 0.60451(10) 0.0497(6) Uani 1 1 d .
H2A H 0.5812 0.4379 0.5997 0.066 Uiso 1 1 calc R
H2B H 0.5390 0.3578 0.6415 0.066 Uiso 1 1 calc R
C3 C 0.5549(3) 0.31543(16) 0.55797(10) 0.0578(7) Uani 1 1 d .
H3A H 0.6627 0.2935 0.5641 0.077 Uiso 1 1 calc R
H3B H 0.4836 0.2635 0.5614 0.077 Uiso 1 1 calc R
C4 C 0.5427(3) 0.35323(15) 0.49785(10) 0.0537(7) Uani 1 1 d .
H4A H 0.5816 0.3076 0.4711 0.071 Uiso 1 1 calc R
H4B H 0.6112 0.4064 0.4947 0.071 Uiso 1 1 calc R
C5 C 0.1468(2) 0.51981(11) 0.52129(8) 0.0302(5) Uani 1 1 d .
H5 H 0.1567 0.5476 0.4832 0.040 Uiso 1 1 calc R
C6 C 0.1157(2) 0.59797(12) 0.56390(8) 0.0303(5) Uani 1 1 d .
H6A H 0.0227 0.6318 0.5511 0.040 Uiso 1 1 calc R
H6B H 0.0903 0.5715 0.6009 0.040 Uiso 1 1 calc R
C7 C 0.2531(2) 0.66467(12) 0.57157(8) 0.0238(5) Uani 1 1 d .
H7 H 0.3458 0.6297 0.5848 0.032 Uiso 1 1 calc R
C8 C 0.2170(2) 0.73792(11) 0.61688(8) 0.0258(5) Uani 1 1 d .
H8 H 0.1932 0.7061 0.6528 0.034 Uiso 1 1 calc R
C9 C 0.0794(2) 0.80350(13) 0.60514(9) 0.0334(5) Uani 1 1 d .
H9A H -0.0136 0.7674 0.5951 0.044 Uiso 1 1 calc R
H9B H 0.0549 0.8353 0.6406 0.044 Uiso 1 1 calc R
C10 C 0.1032(3) 0.87451(13) 0.55883(9) 0.0411(6) Uani 1 1 d .
H10A H 0.0228 0.9217 0.5634 0.055 Uiso 1 1 calc R
H10B H 0.2066 0.9029 0.5643 0.055 Uiso 1 1 calc R
C11 C 0.0004(3) 0.45665(14) 0.51945(11) 0.0459(6) Uani 1 1 d .
H11A H 0.0152 0.4111 0.4903 0.069 Uiso 1 1 calc R
H11B H -0.0931 0.4921 0.5109 0.069 Uiso 1 1 calc R
H11C H -0.0125 0.4274 0.5560 0.069 Uiso 1 1 calc R
C12 C 0.6084(2) 0.72057(11) 0.69809(9) 0.0267(5) Uani 1 1 d .
C13 C 0.6534(2) 0.66328(12) 0.65338(9) 0.0325(5) Uani 1 1 d .
H13 H 0.5967 0.6658 0.6192 0.043 Uiso 1 1 calc R
C14 C 0.7797(3) 0.60259(13) 0.65801(11) 0.0423(6) Uani 1 1 d .
H14 H 0.8056 0.5643 0.6276 0.056 Uiso 1 1 calc R
C15 C 0.8667(3) 0.59941(13) 0.70820(12) 0.0481(7) Uani 1 1 d .
H15 H 0.9537 0.5602 0.7113 0.064 Uiso 1 1 calc R
C16 C 0.8246(3) 0.65440(13) 0.75378(11) 0.0477(6) Uani 1 1 d .
H16 H 0.8817 0.6515 0.7879 0.063 Uiso 1 1 calc R
C17 C 0.6973(3) 0.71366(12) 0.74855(9) 0.0385(5) Uani 1 1 d .
H17 H 0.6698 0.7502 0.7796 0.051 Uiso 1 1 calc R
C18 C 0.3026(2) 0.79870(11) 0.74866(8) 0.0256(4) Uani 1 1 d .
C19 C 0.1858(3) 0.86438(12) 0.75984(9) 0.0361(5) Uani 1 1 d .
H19 H 0.1794 0.9156 0.7363 0.048 Uiso 1 1 calc R
C20 C 0.0791(3) 0.85561(13) 0.80484(10) 0.0442(6) Uani 1 1 d .
H20 H 0.0025 0.9005 0.8112 0.059 Uiso 1 1 calc R
C21 C 0.0869(3) 0.77982(13) 0.84042(9) 0.0440(6) Uani 1 1 d .
H21 H 0.0167 0.7739 0.8711 0.059 Uiso 1 1 calc R
C22 C 0.1992(3) 0.71360(13) 0.83001(9) 0.0408(6) Uani 1 1 d .
H22 H 0.2040 0.6622 0.8534 0.054 Uiso 1 1 calc R
C23 C 0.3052(3) 0.72267(12) 0.78504(8) 0.0319(5) Uani 1 1 d .
H23 H 0.3803 0.6770 0.7788 0.042 Uiso 1 1 calc R
C24 C 0.5487(2) 0.92467(11) 0.68202(8) 0.0272(5) Uani 1 1 d .
C25 C 0.4401(3) 0.99510(12) 0.65276(10) 0.0443(6) Uani 1 1 d .
H25A H 0.4944 1.0527 0.6504 0.066 Uiso 1 1 calc R
H25B H 0.3440 1.0023 0.6747 0.066 Uiso 1 1 calc R
H25C H 0.4138 0.9743 0.6149 0.066 Uiso 1 1 calc R
C26 C 0.5955(3) 0.96028(13) 0.74159(9) 0.0495(7) Uani 1 1 d .
H26A H 0.6600 0.9154 0.7607 0.074 Uiso 1 1 calc R
H26B H 0.5009 0.9716 0.7637 0.074 Uiso 1 1 calc R
H26C H 0.6549 1.0161 0.7376 0.074 Uiso 1 1 calc R
C27 C 0.6990(3) 0.91400(13) 0.64581(10) 0.0487(6) Uani 1 1 d .
H27A H 0.7469 0.9729 0.6399 0.073 Uiso 1 1 calc R
H27B H 0.6716 0.8876 0.6094 0.073 Uiso 1 1 calc R
H27C H 0.7731 0.8748 0.6653 0.073 Uiso 1 1 calc R
S1 S 0.34115(8) 0.38543(3) 0.47756(2) 0.04445(17) Uani 1 1 d .
S2 S 0.30751(8) 0.42000(4) 0.60438(2) 0.04166(16) Uani 1 1 d .
Si1 Si 0.44922(7) 0.80862(3) 0.68786(2) 0.02388(13) Uani 1 1 d .
O1 O 0.29309(16) 0.70423(9) 0.51739(5) 0.0311(3) Uani 1 1 d .
H1A H 0.3897 0.7008 0.5124 0.047 Uiso 1 1 calc R
O2 O 0.09472(18) 0.84034(9) 0.50150(6) 0.0422(4) Uani 1 1 d .
H2 H 0.1586 0.7983 0.4976 0.063 Uiso 1 1 calc R
O3 O 0.35907(15) 0.79088(7) 0.62597(5) 0.0258(3) Uani 1 1 d .

loop_
_atom_site_aniso_label
_atom_site_aniso_U_11
_atom_site_aniso_U_22
_atom_site_aniso_U_33
_atom_site_aniso_U_23
_atom_site_aniso_U_13
_atom_site_aniso_U_12
C1 0.0391(13) 0.0239(9) 0.0201(12) -0.0027(8) -0.0008(10) -0.0058(10)
C2 0.0574(17) 0.0571(13) 0.0348(15) -0.0016(12) -0.0099(13) 0.0239(13)
C3 0.0737(19) 0.0520(14) 0.0477(18) -0.0092(12) -0.0064(15) 0.0285(15)
C4 0.0622(18) 0.0539(13) 0.0450(17) -0.0164(11) -0.0040(14) 0.0220(14)
C5 0.0351(13) 0.0336(10) 0.0220(12) -0.0008(9) -0.0042(10) -0.0045(10)
C6 0.0271(12) 0.0349(10) 0.0288(13) 0.0027(9) -0.0004(10) -0.0018(10)
C7 0.0217(12) 0.0295(10) 0.0204(11) 0.0007(8) 0.0008(9) 0.0001(9)
C8 0.0249(12) 0.0309(10) 0.0217(12) 0.0001(8) 0.0005(10) 0.0006(9)
C9 0.0278(12) 0.0379(10) 0.0343(13) -0.0074(10) -0.0032(11) 0.0062(10)
C10 0.0404(15) 0.0367(11) 0.0462(16) -0.0008(10) -0.0164(12) 0.0063(11)
C11 0.0419(15) 0.0461(12) 0.0498(17) -0.0032(11) -0.0097(12) -0.0100(11)
C12 0.0272(12) 0.0222(8) 0.0306(13) 0.0023(8) -0.0010(10) -0.0023(9)
C13 0.0251(13) 0.0314(10) 0.0412(14) -0.0017(9) 0.0036(11) -0.0039(10)
C14 0.0280(14) 0.0318(11) 0.0671(18) -0.0057(11) 0.0143(13) -0.0043(11)
C15 0.0254(13) 0.0281(11) 0.091(2) 0.0081(12) -0.0001(14) 0.0033(11)
C16 0.0400(15) 0.0401(11) 0.0629(18) 0.0136(12) -0.0164(14) 0.0000(12)
C17 0.0390(14) 0.0319(10) 0.0448(15) -0.0002(10) -0.0086(12) 0.0039(11)
C18 0.0322(12) 0.0246(9) 0.0201(11) -0.0032(8) 0.0004(10) -0.0053(10)
C19 0.0450(14) 0.0301(10) 0.0333(13) 0.0016(9) 0.0093(12) 0.0007(11)
C20 0.0492(15) 0.0374(11) 0.0460(16) -0.0066(11) 0.0214(14) 0.0006(11)
C21 0.0562(17) 0.0449(12) 0.0311(14) -0.0060(10) 0.0186(12) -0.0181(13)
C22 0.0588(17) 0.0364(11) 0.0272(13) 0.0053(9) 0.0025(12) -0.0153(12)
C23 0.0408(13) 0.0279(10) 0.0272(13) 0.0001(8) -0.0017(11) -0.0034(10)
C24 0.0294(12) 0.0266(9) 0.0256(12) 0.0024(9) 0.0005(10) -0.0009(9)
C25 0.0480(15) 0.0306(10) 0.0542(16) 0.0086(10) -0.0095(13) -0.0053(11)
C26 0.0712(18) 0.0386(11) 0.0387(16) 0.0012(10) -0.0125(14) -0.0171(12)
C27 0.0478(16) 0.0432(12) 0.0551(17) 0.0105(11) 0.0144(14) -0.0054(12)
S1 0.0625(4) 0.0410(3) 0.0299(3) -0.0137(2) -0.0074(3) 0.0031(3)
S2 0.0516(4) 0.0484(3) 0.0250(3) 0.0073(3) 0.0014(3) 0.0081(3)
Si1 0.0274(3) 0.0228(2) 0.0214(3) -0.0008(2) -0.0008(3) 0.0011(2)
O1 0.0290(8) 0.0397(7) 0.0245(8) -0.0001(6) 0.0064(7) -0.0029(7)
O2 0.0356(10) 0.0521(9) 0.0390(10) 0.0073(7) -0.0115(8) 0.0048(7)
O3 0.0245(8) 0.0302(7) 0.0227(8) -0.0007(6) -0.0014(6) -0.0022(6)

loop_
_atom_type_symbol
_atom_type_description
_atom_type_scat_dispersion_real
_atom_type_scat_dispersion_imag
_atom_type_scat_source
C C 0.0033 0.0016 'International Tables Vol C Tables 4.2.6.8 and 6.1.1.4'
H H 0.0000 0.0000 'International Tables Vol C Tables 4.2.6.8 and 6.1.1.4'
O O 0.0106 0.0060 'International Tables Vol C Tables 4.2.6.8 and 6.1.1.4'
S S 0.1246 0.1234 'International Tables Vol C Tables 4.2.6.8 and 6.1.1.4'
Si Si 0.0817 0.0704 'International Tables Vol C Tables 4.2.6.8 and 6.1.1.4'

loop_
_geom_angle_atom_site_label_1
_geom_angle_atom_site_label_2
_geom_angle_atom_site_label_3
_geom_angle
C5 C1 S2 112.26(14)
C5 C1 S1 110.53(13)
S2 C1 S1 112.48(9)
C3 C2 S2 113.85(17)
C4 C3 C2 113.90(19)
C3 C4 S1 113.56(18)
C1 C5 C11 113.43(15)
C1 C5 C6 112.82(16)
C11 C5 C6 109.23(17)
C7 C6 C5 115.14(16)
O1 C7 C6 109.46(15)
O1 C7 C8 111.89(14)
C6 C7 C8 112.32(15)
O3 C8 C9 108.34(13)
O3 C8 C7 108.34(15)
C9 C8 C7 117.65(16)
C10 C9 C8 117.42(18)
O2 C10 C9 114.96(17)
C13 C12 C17 116.38(18)
C13 C12 Si1 120.85(16)
C17 C12 Si1 122.55(15)
C14 C13 C12 122.3(2)
C15 C14 C13 119.4(2)
C14 C15 C16 119.9(2)
C17 C16 C15 119.7(2)
C16 C17 C12 122.2(2)
C23 C18 C19 116.36(18)
C23 C18 Si1 120.57(15)
C19 C18 Si1 123.06(13)
C20 C19 C18 122.06(18)
C21 C20 C19 119.8(2)
C22 C21 C20 119.4(2)
C21 C22 C23 120.53(19)
C22 C23 C18 121.8(2)
C27 C24 C25 108.20(17)
C27 C24 C26 108.99(18)
C25 C24 C26 109.06(16)
C27 C24 Si1 108.17(13)
C25 C24 Si1 111.81(14)
C26 C24 Si1 110.54(13)
C4 S1 C1 98.92(10)
C2 S2 C1 97.95(11)
O3 Si1 C12 109.29(8)
O3 Si1 C18 110.40(8)
C12 Si1 C18 108.45(9)
O3 Si1 C24 106.22(8)
C12 Si1 C24 108.15(9)
C18 Si1 C24 114.23(8)
C8 O3 Si1 126.42(11)

loop_
_geom_bond_atom_site_label_1
_geom_bond_atom_site_label_2
_geom_bond_distance
C1 C5 1.525(3)
C1 S2 1.8128(19)
C1 S1 1.8145(18)
C2 C3 1.521(3)
C2 S2 1.809(2)
C3 C4 1.512(3)
C4 S1 1.816(2)
C5 C11 1.537(3)
C5 C6 1.537(2)
C6 C7 1.520(2)
C7 O1 1.430(2)
C7 C8 1.535(2)
C8 O3 1.436(2)
C8 C9 1.525(2)
C9 C10 1.512(3)
C10 O2 1.430(2)
C12 C13 1.390(3)
C12 C17 1.397(3)
C12 Si1 1.8700(19)
C13 C14 1.386(3)
C14 C15 1.381(3)
C15 C16 1.380(3)
C16 C17 1.380(3)
C18 C23 1.399(2)
C18 C19 1.397(3)
C18 Si1 1.8827(19)
C19 C20 1.385(3)
C20 C21 1.387(3)
C21 C22 1.372(3)
C22 C23 1.381(3)
C24 C27 1.525(3)
C24 C25 1.535(3)
C24 C26 1.536(3)
C24 Si1 1.8960(18)
Si1 O3 1.6504(13)

loop_
_geom_hbond_atom_site_label_D
_geom_hbond_atom_site_label_H
_geom_hbond_atom_site_label_A
_geom_hbond_distance_DH
_geom_hbond_distance_HA
_geom_hbond_distance_DA
_geom_hbond_angle_DHA
_geom_hbond_site_symmetry_A
O1 H1A O2 0.82 1.85 2.648(2) 164.3 2_566
O2 H2 O1 0.82 1.84 2.6201(19) 159.0 .
